data_7001457
loop_
_publ_author_name
'K\"uhnel, Moritz F.'
'Lentz, Dieter'

_publ_section_title
;
 Hydrometalation of fluoroallenes
;
_journal_issue 24
_journal_name_full 'Dalton Transactions'
_journal_page_first 4747
_journal_page_last 4755
_journal_paper_doi 10.1039/b903300a
_journal_year 2009
_chemical_formula_moiety 'C13 H11 Cl F4 Mo'
_chemical_formula_sum 'C13 H11 Cl F4 Mo'
_chemical_formula_weight 374.61
_chemical_melting_point 457
_chemical_name_common
;Bis(cyclopentadienyl)(1-difluoromethyl-2,2-
difluorovinyl)chloromolybdenum
;
_chemical_name_systematic
;
Bis(cyclopentadienyl)(1-difluoromethyl-2,2-difluorovinyl)chloromolybdenum
;
_space_group_IT_number 15
_symmetry_cell_setting monoclinic
_symmetry_space_group_name_Hall '-C 2yc'
_symmetry_space_group_name_H-M 'C 1 2/c 1'
_atom_sites_solution_hydrogens geom
_atom_sites_solution_primary direct
_atom_sites_solution_secondary difmap
_audit_creation_method SHELXL-97
_cell_angle_alpha 90.00
_cell_angle_beta 94.399(4)
_cell_angle_gamma 90.00
_cell_formula_units_Z 8
_cell_length_a 13.625(3)
_cell_length_b 7.2802(14)
_cell_length_c 25.146(5)
_cell_measurement_reflns_used 999
_cell_measurement_temperature 133(2)
_cell_measurement_theta_max 30.51
_cell_measurement_theta_min 3.25
_cell_volume 2487.0(9)
_computing_cell_refinement 'SAINT (Bruker-AXS)'
_computing_data_collection 'SMART (Bruker-AXS)'
_computing_data_reduction 'SAINT (Bruker-AXS)'
_computing_structure_refinement 'SHELXL-97 (Sheldrick, 1997)'
_computing_structure_solution 'SHELXS-97 (Sheldrick, 1997)'
_diffrn_ambient_temperature 133(2)
_diffrn_measured_fraction_theta_full 0.999
_diffrn_measured_fraction_theta_max 0.999
_diffrn_measurement_device_type 'SMART-CCD Bruker-AXS'
_diffrn_measurement_method 'omega scans'
_diffrn_radiation_monochromator graphite
_diffrn_radiation_source 'sealed tube'
_diffrn_radiation_type MoK\a
_diffrn_radiation_wavelength 0.71073
_diffrn_reflns_av_R_equivalents 0.0172
_diffrn_reflns_av_sigmaI/netI 0.0124
_diffrn_reflns_limit_h_max 18
_diffrn_reflns_limit_h_min -19
_diffrn_reflns_limit_k_max 10
_diffrn_reflns_limit_k_min -10
_diffrn_reflns_limit_l_max 35
_diffrn_reflns_limit_l_min -35
_diffrn_reflns_number 19599
_diffrn_reflns_theta_full 30.51
_diffrn_reflns_theta_max 30.51
_diffrn_reflns_theta_min 3.00
_exptl_absorpt_coefficient_mu 1.300
_exptl_absorpt_correction_T_max 0.7461
_exptl_absorpt_correction_T_min 0.6067
_exptl_absorpt_correction_type multi-scan
_exptl_absorpt_process_details 'SADABS (Bruker-AXS)'
_exptl_crystal_colour black
_exptl_crystal_density_diffrn 2.001
_exptl_crystal_density_method 'not measured'
_exptl_crystal_description needle
_exptl_crystal_F_000 1472
_exptl_crystal_size_max 0.85
_exptl_crystal_size_mid 0.13
_exptl_crystal_size_min 0.07
_refine_diff_density_max 0.769
_refine_diff_density_min -0.593
_refine_diff_density_rms 0.083
_refine_ls_extinction_method none
_refine_ls_goodness_of_fit_ref 1.153
_refine_ls_hydrogen_treatment constr
_refine_ls_matrix_type full
_refine_ls_number_parameters 182
_refine_ls_number_reflns 3792
_refine_ls_number_restraints 0
_refine_ls_restrained_S_all 1.153
_refine_ls_R_factor_all 0.0294
_refine_ls_R_factor_gt 0.0281
_refine_ls_shift/su_max 0.001
_refine_ls_shift/su_mean 0.000
_refine_ls_structure_factor_coef Fsqd
_refine_ls_weighting_details 'calc w=1/[\s^2^(Fo^2^)+(0.0139P)^2^+9.8900P] where P=(Fo^2^+2Fc^2^)/3'
_refine_ls_weighting_scheme calc
_refine_ls_wR_factor_gt 0.0621
_refine_ls_wR_factor_ref 0.0628
_reflns_number_gt 3641
_reflns_number_total 3792
_reflns_threshold_expression >2sigma(I)
_cod_data_source_file b903300a.txt
_cod_data_source_block shelxl
_cod_original_cell_volume 2487.0(8)
_cod_original_sg_symbol_H-M C2/c
_cod_database_code 7001457

loop_
_symmetry_equiv_pos_as_xyz
'x, y, z'
'-x, y, -z+1/2'
'x+1/2, y+1/2, z'
'-x+1/2, y+1/2, -z+1/2'
'-x, -y, -z'
'x, -y, z-1/2'
'-x+1/2, -y+1/2, -z'
'x+1/2, -y+1/2, z-1/2'

loop_
_atom_site_label
_atom_site_type_symbol
_atom_site_fract_x
_atom_site_fract_y
_atom_site_fract_z
_atom_site_U_iso_or_equiv
_atom_site_adp_type
_atom_site_occupancy
_atom_site_symmetry_multiplicity
_atom_site_calc_flag
_atom_site_refinement_flags
_atom_site_disorder_assembly
_atom_site_disorder_group
Mo1 Mo 0.308852(12) 0.52079(2) 0.357026(6) 0.01619(5) Uani 1 1 d . . .
C1 C 0.37106(19) 0.5504(5) 0.47915(10) 0.0367(6) Uani 1 1 d . . .
C2 C 0.35679(16) 0.6491(3) 0.43538(9) 0.0241(4) Uani 1 1 d . . .
C3 C 0.3835(2) 0.8459(4) 0.44312(14) 0.0462(7) Uani 1 1 d . . .
C1R C 0.48276(15) 0.5127(3) 0.36551(9) 0.0259(4) Uani 1 1 d . . .
H1R H 0.5221 0.5778 0.3920 0.031 Uiso 1 1 calc R . .
C2R C 0.45530(17) 0.5760(4) 0.31402(10) 0.0313(5) Uani 1 1 d . . .
H2R H 0.4729 0.6914 0.2999 0.038 Uiso 1 1 calc R . .
C3R C 0.39712(19) 0.4406(5) 0.28635(10) 0.0389(6) Uani 1 1 d . . .
H3R H 0.3676 0.4489 0.2510 0.047 Uiso 1 1 calc R . .
C4R C 0.39157(18) 0.2896(4) 0.32188(12) 0.0369(6) Uani 1 1 d . . .
H4R H 0.3593 0.1763 0.3137 0.044 Uiso 1 1 calc R . .
C5R C 0.44212(16) 0.3355(3) 0.37157(11) 0.0306(5) Uani 1 1 d . . .
H5R H 0.4476 0.2617 0.4028 0.037 Uiso 1 1 calc R . .
C6R C 0.1500(2) 0.5702(4) 0.3756(2) 0.0670(13) Uani 1 1 d . . .
H6R H 0.1319 0.6901 0.3861 0.080 Uiso 1 1 calc R . .
C7R C 0.1493(2) 0.5033(7) 0.32256(17) 0.0752(16) Uani 1 1 d . . .
H7R H 0.1291 0.5673 0.2907 0.090 Uiso 1 1 calc R . .
C8R C 0.1840(3) 0.3263(6) 0.32712(17) 0.0672(14) Uani 1 1 d . . .
H8R H 0.1926 0.2450 0.2983 0.081 Uiso 1 1 calc R . .
C9R C 0.2041(2) 0.2863(5) 0.37989(19) 0.0574(10) Uani 1 1 d . . .
H9R H 0.2300 0.1734 0.3937 0.069 Uiso 1 1 calc R . .
C10R C 0.1816(2) 0.4310(6) 0.40880(12) 0.0575(11) Uani 1 1 d . . .
H10R H 0.1867 0.4364 0.4467 0.069 Uiso 1 1 calc R . .
Cl1 Cl 0.28690(5) 0.83852(9) 0.32111(3) 0.04113(16) Uani 1 1 d . . .
F1 F 0.35809(14) 0.3708(3) 0.48387(7) 0.0507(5) Uani 1 1 d . . .
F2 F 0.40276(14) 0.6119(4) 0.52784(6) 0.0647(7) Uani 1 1 d . . .
F3 F 0.30736(18) 0.9524(3) 0.45121(12) 0.0755(8) Uani 1 1 d . . .
F4A F 0.4437(2) 0.9073(4) 0.41308(13) 0.0418(10) Uani 0.563(5) 1 d P . .
F4B F 0.4696(4) 0.8866(8) 0.4683(3) 0.081(2) Uani 0.437(5) 1 d P . .

loop_
_atom_site_aniso_label
_atom_site_aniso_U_11
_atom_site_aniso_U_22
_atom_site_aniso_U_33
_atom_site_aniso_U_23
_atom_site_aniso_U_13
_atom_site_aniso_U_12
Mo1 0.01529(8) 0.01546(8) 0.01787(8) 0.00067(6) 0.00151(5) -0.00096(6)
C1 0.0278(11) 0.0610(18) 0.0209(10) -0.0023(11) -0.0010(8) -0.0012(12)
C2 0.0192(9) 0.0302(11) 0.0231(9) -0.0060(8) 0.0027(7) -0.0004(8)
C3 0.0371(14) 0.0370(15) 0.064(2) -0.0262(14) 0.0038(13) -0.0072(12)
C1R 0.0140(8) 0.0334(11) 0.0308(10) -0.0054(9) 0.0050(7) -0.0019(8)
C2R 0.0226(10) 0.0409(13) 0.0315(11) 0.0015(10) 0.0099(9) -0.0099(9)
C3R 0.0283(12) 0.0634(18) 0.0261(11) -0.0145(12) 0.0101(9) -0.0135(12)
C4R 0.0255(11) 0.0301(12) 0.0573(16) -0.0213(12) 0.0172(11) -0.0052(9)
C5R 0.0189(10) 0.0269(11) 0.0468(14) 0.0034(10) 0.0081(9) 0.0064(8)
C6R 0.0226(13) 0.0309(14) 0.152(4) -0.021(2) 0.0361(19) -0.0018(11)
C7R 0.0307(15) 0.117(4) 0.072(2) 0.062(3) -0.0321(16) -0.037(2)
C8R 0.0445(18) 0.085(3) 0.077(2) -0.053(2) 0.0338(17) -0.0464(19)
C9R 0.0205(12) 0.0373(16) 0.115(3) 0.0258(19) 0.0079(15) -0.0056(11)
C10R 0.0378(15) 0.101(3) 0.0348(14) -0.0016(17) 0.0076(12) -0.0421(19)
Cl1 0.0475(4) 0.0244(3) 0.0492(4) 0.0164(3) -0.0115(3) -0.0029(2)
F1 0.0572(11) 0.0593(12) 0.0351(9) 0.0246(8) 0.0001(8) 0.0048(9)
F2 0.0480(10) 0.124(2) 0.0207(7) -0.0098(10) -0.0057(7) -0.0099(12)
F3 0.0747(15) 0.0339(10) 0.124(2) -0.0081(12) 0.0488(15) 0.0100(10)
F4A 0.0407(17) 0.0280(14) 0.058(2) -0.0035(13) 0.0109(14) -0.0137(12)
F4B 0.061(3) 0.076(4) 0.101(5) -0.030(3) -0.026(3) -0.028(3)

loop_
_atom_type_symbol
_atom_type_description
_atom_type_scat_dispersion_real
_atom_type_scat_dispersion_imag
_atom_type_scat_source
C C 0.0033 0.0016 'International Tables Vol C Tables 4.2.6.8 and 6.1.1.4'
H H 0.0000 0.0000 'International Tables Vol C Tables 4.2.6.8 and 6.1.1.4'
F F 0.0171 0.0103 'International Tables Vol C Tables 4.2.6.8 and 6.1.1.4'
Cl Cl 0.1484 0.1585 'International Tables Vol C Tables 4.2.6.8 and 6.1.1.4'
Mo Mo -1.6832 0.6857 'International Tables Vol C Tables 4.2.6.8 and 6.1.1.4'

loop_
_geom_angle_atom_site_label_1
_geom_angle_atom_site_label_2
_geom_angle_atom_site_label_3
_geom_angle
_geom_angle_site_symmetry_1
_geom_angle_site_symmetry_3
_geom_angle_publ_flag
C2 Mo1 C4R 122.65(10) . . ?
C2 Mo1 C5R 85.99(9) . . ?
C4R Mo1 C5R 36.66(10) . . ?
C2 Mo1 C6R 88.34(14) . . ?
C4R Mo1 C6R 135.48(11) . . ?
C5R Mo1 C6R 145.28(13) . . ?
C2 Mo1 C7R 124.37(16) . . ?
C4R Mo1 C7R 107.52(17) . . ?
C5R Mo1 C7R 139.06(16) . . ?
C6R Mo1 C7R 36.30(17) . . ?
C2 Mo1 C8R 134.96(11) . . ?
C4R Mo1 C8R 77.88(12) . . ?
C5R Mo1 C8R 104.46(14) . . ?
C6R Mo1 C8R 58.18(13) . . ?
C7R Mo1 C8R 34.95(16) . . ?
C2 Mo1 C3R 130.86(9) . . ?
C4R Mo1 C3R 36.49(11) . . ?
C5R Mo1 C3R 60.89(11) . . ?
C6R Mo1 C3R 139.59(15) . . ?
C7R Mo1 C3R 103.42(15) . . ?
C8R Mo1 C3R 90.49(10) . . ?
C2 Mo1 C9R 103.44(13) . . ?
C4R Mo1 C9R 83.28(12) . . ?
C5R Mo1 C9R 91.28(10) . . ?
C6R Mo1 C9R 56.93(12) . . ?
C7R Mo1 C9R 57.85(12) . . ?
C8R Mo1 C9R 34.37(15) . . ?
C3R Mo1 C9R 111.87(14) . . ?
C2 Mo1 C10R 78.75(10) . . ?
C4R Mo1 C10R 115.19(14) . . ?
C5R Mo1 C10R 111.24(13) . . ?
C6R Mo1 C10R 34.25(15) . . ?
C7R Mo1 C10R 58.03(13) . . ?
C8R Mo1 C10R 56.48(12) . . ?
C3R Mo1 C10R 144.49(13) . . ?
C9R Mo1 C10R 33.11(14) . . ?
C2 Mo1 C1R 72.98(8) . . ?
C4R Mo1 C1R 59.11(9) . . ?
C5R Mo1 C1R 35.55(8) . . ?
C6R Mo1 C1R 161.31(14) . . ?
C7R Mo1 C1R 162.26(15) . . ?
C8R Mo1 C1R 136.62(12) . . ?
C3R Mo1 C1R 58.84(9) . . ?
C9R Mo1 C1R 126.11(10) . . ?
C10R Mo1 C1R 136.34(11) . . ?
C2 Mo1 C2R 97.57(8) . . ?
C4R Mo1 C2R 58.87(10) . . ?
C5R Mo1 C2R 58.96(9) . . ?
C6R Mo1 C2R 155.69(14) . . ?
C7R Mo1 C2R 130.22(12) . . ?
C8R Mo1 C2R 125.63(10) . . ?
C3R Mo1 C2R 35.19(9) . . ?
C9R Mo1 C2R 142.15(12) . . ?
C10R Mo1 C2R 169.97(13) . . ?
C1R Mo1 C2R 34.31(8) . . ?
C2 Mo1 Cl1 87.16(7) . . ?
C4R Mo1 Cl1 127.09(8) . . ?
C5R Mo1 Cl1 133.03(7) . . ?
C6R Mo1 Cl1 80.70(10) . . ?
C7R Mo1 Cl1 80.21(11) . . ?
C8R Mo1 Cl1 112.87(14) . . ?
C3R Mo1 Cl1 90.62(9) . . ?
C9R Mo1 Cl1 135.40(8) . . ?
C10R Mo1 Cl1 112.79(12) . . ?
C1R Mo1 Cl1 98.47(6) . . ?
C2R Mo1 Cl1 76.09(7) . . ?
C2 C1 F1 126.9(2) . . ?
C2 C1 F2 126.7(3) . . ?
F1 C1 F2 106.4(2) . . ?
C1 C2 C3 113.4(2) . . ?
C1 C2 Mo1 121.62(19) . . ?
C3 C2 Mo1 124.8(2) . . ?
F4A C3 F3 116.5(3) . . ?
F4A C3 F4B 66.9(4) . . ?
F3 C3 F4B 118.2(4) . . ?
F4A C3 C2 115.7(3) . . ?
F3 C3 C2 113.4(2) . . ?
F4B C3 C2 118.5(4) . . ?
C2R C1R C5R 108.7(2) . . ?
C2R C1R Mo1 73.32(13) . . ?
C5R C1R Mo1 68.59(12) . . ?
C1R C2R C3R 109.0(2) . . ?
C1R C2R Mo1 72.37(12) . . ?
C3R C2R Mo1 69.35(13) . . ?
C2R C3R C4R 106.5(2) . . ?
C2R C3R Mo1 75.47(14) . . ?
C4R C3R Mo1 69.76(13) . . ?
C5R C4R C3R 109.0(2) . . ?
C5R C4R Mo1 72.62(13) . . ?
C3R C4R Mo1 73.75(15) . . ?
C1R C5R C4R 106.7(2) . . ?
C1R C5R Mo1 75.86(13) . . ?
C4R C5R Mo1 70.72(14) . . ?
C10R C6R C7R 107.5(3) . . ?
C10R C6R Mo1 75.41(18) . . ?
C7R C6R Mo1 72.01(18) . . ?
C8R C7R C6R 105.4(3) . . ?
C8R C7R Mo1 73.08(18) . . ?
C6R C7R Mo1 71.70(16) . . ?
C9R C8R C7R 108.8(3) . . ?
C9R C8R Mo1 74.02(18) . . ?
C7R C8R Mo1 71.96(17) . . ?
C10R C9R C8R 109.0(3) . . ?
C10R C9R Mo1 74.05(18) . . ?
C8R C9R Mo1 71.61(17) . . ?
C9R C10R C6R 109.3(3) . . ?
C9R C10R Mo1 72.84(18) . . ?
C6R C10R Mo1 70.34(17) . . ?
C3 F4A F4B 59.4(3) . . ?
C3 F4B F4A 53.7(3) . . ?

loop_
_geom_bond_atom_site_label_1
_geom_bond_atom_site_label_2
_geom_bond_distance
_geom_bond_site_symmetry_2
_geom_bond_publ_flag
Mo1 C2 2.232(2) . ?
Mo1 C4R 2.244(2) . ?
Mo1 C5R 2.269(2) . ?
Mo1 C6R 2.277(3) . ?
Mo1 C7R 2.281(3) . ?
Mo1 C8R 2.295(3) . ?
Mo1 C3R 2.297(2) . ?
Mo1 C9R 2.325(3) . ?
Mo1 C10R 2.340(3) . ?
Mo1 C1R 2.364(2) . ?
Mo1 C2R 2.376(2) . ?
Mo1 Cl1 2.4929(7) . ?
C1 C2 1.316(4) . ?
C1 F1 1.326(4) . ?
C1 F2 1.343(3) . ?
C2 C3 1.488(4) . ?
C3 F4A 1.240(4) . ?
C3 F3 1.323(4) . ?
C3 F4B 1.324(5) . ?
C1R C2R 1.398(3) . ?
C1R C5R 1.417(3) . ?
C2R C3R 1.414(4) . ?
C3R C4R 1.422(4) . ?
C4R C5R 1.420(4) . ?
C6R C10R 1.361(6) . ?
C6R C7R 1.420(6) . ?
C7R C8R 1.374(6) . ?
C8R C9R 1.366(6) . ?
C9R C10R 1.329(6) . ?
F4A F4B 1.415(7) . ?
